data_7250413
loop_
_publ_author_name
'Tiwari, Ranjay K.'
'Kumar, Jitendra'
'Behera, J. N.'

_publ_section_title
;
 Influence of organic and alkali metal cations over a crystal lattice of
 the benzenetrihydroxy trisulfonate ligand
;
_journal_issue 24
_journal_name_full CrystEngComm
_journal_page_first 4116
_journal_page_last 4124
_journal_paper_doi 10.1039/D5CE00320B
_journal_volume 27
_journal_year 2025
_chemical_formula_moiety 'C6 H3 K3 O14 S3'
_chemical_formula_sum 'C6 H7 K3 O14 S3'
_chemical_formula_weight 516.60
_space_group_crystal_system orthorhombic
_space_group_IT_number 64
_space_group_name_Hall '-C 2ac 2'
_space_group_name_H-M_alt 'C m c e'
_atom_sites_solution_hydrogens difmap
_audit_creation_date 2024-09-23
_audit_creation_method
;
Olex2 1.5-beta
(compiled 2023.08.24 svn.re1ec1418 for OlexSys, GUI svn.r6817)
;
_audit_update_record
;
2025-03-03 deposited with the CCDC.	2025-05-16 downloaded from the CCDC.
;
_cell_angle_alpha 90
_cell_angle_beta 90
_cell_angle_gamma 90
_cell_formula_units_Z 8
_cell_length_a 8.8233(4)
_cell_length_b 19.8695(9)
_cell_length_c 18.6688(8)
_cell_measurement_reflns_used 1621
_cell_measurement_temperature 296(2)
_cell_measurement_theta_max 25.494
_cell_measurement_theta_min 2.322
_cell_volume 3272.9(3)
_computing_cell_refinement 'ShelXL (Sheldrick, 2015)'
_computing_data_collection 'Bruker APEX2'
_computing_data_reduction 'Bruker SAINT'
_computing_molecular_graphics 'Olex2 1.5-beta (Dolomanov et al., 2009)'
_computing_publication_material 'Olex2 1.5-beta (Dolomanov et al., 2009)'
_computing_structure_refinement 'SHELXL 2019/3 (Sheldrick, 2015)'
_computing_structure_solution 'ShelXT (Sheldrick, 2015)'
_diffrn_ambient_temperature 296(2)
_diffrn_measured_fraction_theta_full 0.994
_diffrn_measured_fraction_theta_max 0.994
_diffrn_measurement_device_type 'Bruker APEX-II CCD'
_diffrn_measurement_method '\f and \w scans'
_diffrn_radiation_type MoK\a
_diffrn_radiation_wavelength 0.71073
_diffrn_reflns_av_R_equivalents 0.0468
_diffrn_reflns_av_unetI/netI 0.0183
_diffrn_reflns_Laue_measured_fraction_full 0.994
_diffrn_reflns_Laue_measured_fraction_max 0.994
_diffrn_reflns_limit_h_max 10
_diffrn_reflns_limit_h_min -10
_diffrn_reflns_limit_k_max 24
_diffrn_reflns_limit_k_min -24
_diffrn_reflns_limit_l_max 22
_diffrn_reflns_limit_l_min -22
_diffrn_reflns_number 23359
_diffrn_reflns_point_group_measured_fraction_full 0.994
_diffrn_reflns_point_group_measured_fraction_max 0.994
_diffrn_reflns_theta_full 25.242
_diffrn_reflns_theta_max 25.494
_diffrn_reflns_theta_min 2.322
_exptl_absorpt_coefficient_mu 1.289
_exptl_absorpt_correction_T_max 0.7455
_exptl_absorpt_correction_T_min 0.6112
_exptl_absorpt_correction_type multi-scan
_exptl_absorpt_process_details SADABS-2014/5
_exptl_crystal_colour colourless
_exptl_crystal_colour_primary colourless
_exptl_crystal_density_diffrn 2.097
_exptl_crystal_density_method 'not measured'
_exptl_crystal_description block
_exptl_crystal_F_000 2080
_exptl_crystal_size_max 0.25
_exptl_crystal_size_mid 0.21
_exptl_crystal_size_min 0.19
_refine_diff_density_max 0.530
_refine_diff_density_min -0.389
_refine_diff_density_rms 0.066
_refine_ls_extinction_method none
_refine_ls_goodness_of_fit_ref 1.045
_refine_ls_hydrogen_treatment noref
_refine_ls_matrix_type full
_refine_ls_number_parameters 143
_refine_ls_number_reflns 1621
_refine_ls_number_restraints 0
_refine_ls_restrained_S_all 1.045
_refine_ls_R_factor_all 0.0345
_refine_ls_R_factor_gt 0.0292
_refine_ls_shift/su_max 0.001
_refine_ls_shift/su_mean 0.000
_refine_ls_structure_factor_coef Fsqd
_refine_ls_weighting_details 'w=1/[\s^2^(Fo^2^)+(0.0441P)^2^+6.0884P] where P=(Fo^2^+2Fc^2^)/3'
_refine_ls_weighting_scheme calc
_refine_ls_wR_factor_gt 0.0787
_refine_ls_wR_factor_ref 0.0821
_reflns_Friedel_coverage 0.000
_reflns_number_gt 1405
_reflns_number_total 1621
_reflns_threshold_expression 'I > 2\s(I)'
_cod_data_source_file d5ce00320b2.cif
_cod_data_source_block 3
_cod_depositor_comments 'Adding full bibliography for 7250411--7250413.cif.'
_cod_original_sg_symbol_Hall '-C 2bc 2'
_cod_original_sg_symbol_H-M 'C m c a'
_cod_database_code 7250413
_shelx_shelxl_version_number 2019/3
_shelx_space_group_comment
;
The symmetry employed for this shelxl refinement is uniquely defined
by the following loop, which should always be used as a source of
symmetry information in preference to the above space-group names.
They are only intended as comments.
;
_olex2_refinement_description
;
1.a Everything fixed:
 H1, H3, H2
;
_olex2_submission_special_instructions 'No special instructions were received'

loop_
_space_group_symop_operation_xyz
'x, y, z'
'-x, -y+1/2, z+1/2'
'x, -y, -z'
'-x+1/2, y, -z+1/2'
'x+1/2, y+1/2, z'
'-x+1/2, -y+1, z+1/2'
'x+1/2, -y+1/2, -z'
'-x+1, y+1/2, -z+1/2'
'-x, -y, -z'
'x, y-1/2, -z-1/2'
'-x, y, z'
'x-1/2, -y, z-1/2'
'-x+1/2, -y+1/2, -z'
'x+1/2, y, -z-1/2'
'-x+1/2, y+1/2, z'
'x, -y+1/2, z-1/2'

loop_
_atom_site_label
_atom_site_type_symbol
_atom_site_fract_x
_atom_site_fract_y
_atom_site_fract_z
_atom_site_U_iso_or_equiv
_atom_site_adp_type
_atom_site_occupancy
_atom_site_site_symmetry_order
_atom_site_calc_flag
_atom_site_refinement_flags_posn
_atom_site_refinement_flags_adp
_atom_site_refinement_flags_occupancy
_atom_site_disorder_assembly
_atom_site_disorder_group
C6 C 0.000000 0.30988(15) 0.77463(17) 0.0209(7) Uani 1 2 d S T P . .
C1 C 0.000000 0.29179(16) 0.70221(17) 0.0218(7) Uani 1 2 d S T P . .
C2 C 0.000000 0.22338(15) 0.68232(17) 0.0210(7) Uani 1 2 d S T P . .
C3 C 0.000000 0.17395(15) 0.73503(17) 0.0211(7) Uani 1 2 d S T P . .
C4 C 0.000000 0.19122(16) 0.80777(17) 0.0212(7) Uani 1 2 d S T P . .
C5 C 0.000000 0.25944(16) 0.82718(17) 0.0217(7) Uani 1 2 d S T P . .
O8 O 0.1373(2) 0.40723(9) 0.84261(10) 0.0407(5) Uani 1 1 d . . . . .
O9 O 0.000000 0.43468(11) 0.73582(12) 0.0258(5) Uani 1 2 d S T P . .
O5 O 0.000000 0.13036(13) 0.58496(14) 0.0367(6) Uani 1 2 d S T P . .
O4 O -0.1359(2) 0.23199(9) 0.55945(10) 0.0441(5) Uani 1 1 d . . . . .
O6 O -0.1361(3) 0.08666(10) 0.86156(10) 0.0457(5) Uani 1 1 d . . . . .
O7 O 0.000000 0.15886(11) 0.94162(12) 0.0280(6) Uani 1 2 d S T P . .
O1 O 0.000000 0.33668(11) 0.64845(13) 0.0314(6) Uani 1 2 d S T P . .
O2 O 0.000000 0.10770(11) 0.71837(13) 0.0306(6) Uani 1 2 d S T P . .
O3 O 0.000000 0.28045(11) 0.89606(12) 0.0291(6) Uani 1 2 d S T P . .
S3 S 0.000000 0.39530(4) 0.80264(4) 0.0236(2) Uani 1 2 d S T P . .
S1 S 0.000000 0.20421(4) 0.58956(4) 0.0262(2) Uani 1 2 d S T P . .
S2 S 0.000000 0.12543(4) 0.87198(4) 0.0243(2) Uani 1 2 d S T P . .
K2 K -0.250000 0.01760(4) 0.750000 0.0318(2) Uani 1 2 d S T P . .
H1 H 0.000000 0.371990 0.664160 0.045 Uiso 1 2 d S . P . .
H3 H 0.000000 0.246300 0.923160 0.053 Uiso 1 2 d S . P . .
H2 H 0.000000 0.106710 0.678390 0.055 Uiso 1 2 d S . P . .
K1 K -0.23839(7) 0.35763(3) 0.53628(3) 0.0413(2) Uani 1 1 d . . . . .
O1W O 0.000000 0.4620(2) 0.5649(2) 0.1087(19) Uani 1 2 d S T P . .
O2W O -0.3233(18) 0.500000 0.500000 0.281(6) Uani 1 2 d S T P . .

loop_
_atom_site_aniso_label
_atom_site_aniso_U_11
_atom_site_aniso_U_22
_atom_site_aniso_U_33
_atom_site_aniso_U_23
_atom_site_aniso_U_13
_atom_site_aniso_U_12
C6 0.0280(17) 0.0148(14) 0.0200(16) 0.0002(12) 0.000 0.000
C1 0.0280(17) 0.0193(15) 0.0182(16) 0.0031(12) 0.000 0.000
C2 0.0298(17) 0.0191(15) 0.0142(15) -0.0004(12) 0.000 0.000
C3 0.0255(17) 0.0175(15) 0.0203(17) -0.0001(12) 0.000 0.000
C4 0.0292(17) 0.0193(15) 0.0151(15) 0.0046(12) 0.000 0.000
C5 0.0294(17) 0.0205(15) 0.0151(16) -0.0006(12) 0.000 0.000
O8 0.0546(13) 0.0282(9) 0.0394(11) 0.0018(8) -0.0209(10) -0.0067(9)
O9 0.0350(13) 0.0163(11) 0.0261(13) 0.0029(9) 0.000 0.000
O5 0.0593(18) 0.0261(13) 0.0246(14) -0.0045(10) 0.000 0.000
O4 0.0569(14) 0.0420(11) 0.0335(11) -0.0057(8) -0.0200(9) 0.0113(10)
O6 0.0643(14) 0.0394(10) 0.0333(10) 0.0084(8) -0.0081(10) -0.0263(10)
O7 0.0443(15) 0.0242(12) 0.0156(12) 0.0015(9) 0.000 0.000
O1 0.0564(17) 0.0185(11) 0.0194(12) 0.0048(9) 0.000 0.000
O2 0.0535(16) 0.0174(11) 0.0210(12) -0.0007(9) 0.000 0.000
O3 0.0547(16) 0.0186(11) 0.0139(11) -0.0005(9) 0.000 0.000
S3 0.0344(5) 0.0159(4) 0.0203(4) 0.0006(3) 0.000 0.000
S1 0.0377(5) 0.0245(4) 0.0164(4) -0.0012(3) 0.000 0.000
S2 0.0384(5) 0.0172(4) 0.0173(4) 0.0030(3) 0.000 0.000
K2 0.0277(4) 0.0254(4) 0.0424(5) 0.000 -0.0068(3) 0.000
K1 0.0400(4) 0.0468(4) 0.0372(4) -0.0121(3) 0.0043(3) 0.0019(3)
O1W 0.216(6) 0.049(2) 0.062(3) -0.0070(19) 0.000 0.000
O2W 0.465(15) 0.092(5) 0.287(13) 0.054(6) 0.000 0.000

loop_
_atom_type_symbol
_atom_type_description
_atom_type_scat_dispersion_real
_atom_type_scat_dispersion_imag
_atom_type_scat_source
C C 0.0033 0.0016 'International Tables Vol C Tables 4.2.6.8 and 6.1.1.4'
H H 0.0000 0.0000 'International Tables Vol C Tables 4.2.6.8 and 6.1.1.4'
K K 0.2009 0.2494 'International Tables Vol C Tables 4.2.6.8 and 6.1.1.4'
O O 0.0106 0.0060 'International Tables Vol C Tables 4.2.6.8 and 6.1.1.4'
S S 0.1246 0.1234 'International Tables Vol C Tables 4.2.6.8 and 6.1.1.4'

loop_
_geom_angle_atom_site_label_1
_geom_angle_atom_site_label_2
_geom_angle_atom_site_label_3
_geom_angle
_geom_angle_site_symmetry_1
_geom_angle_site_symmetry_3
_geom_angle_publ_flag
C1 C6 C5 119.5(3) . . ?
C1 C6 S3 122.0(2) . . ?
C5 C6 S3 118.5(2) . . ?
C6 C1 C2 120.2(3) . . ?
O1 C1 C6 123.5(3) . . ?
O1 C1 C2 116.4(3) . . ?
C1 C2 S1 117.7(2) . . ?
C3 C2 C1 119.7(3) . . ?
C3 C2 S1 122.6(2) . . ?
C2 C3 C4 120.9(3) . . ?
O2 C3 C2 121.6(3) . . ?
O2 C3 C4 117.5(3) . . ?
C3 C4 C5 119.1(3) . . ?
C3 C4 S2 118.3(2) . . ?
C5 C4 S2 122.5(2) . . ?
C6 C5 C4 120.7(3) . . ?
O3 C5 C6 116.4(3) . . ?
O3 C5 C4 123.0(3) . . ?
S3 O8 K2 95.83(9) . 5 ?
S3 O8 K1 135.62(11) . 14_557 ?
K1 O8 K2 128.47(7) 14_557 5 ?
S3 O9 K2 103.62(8) . 5 ?
S3 O9 K2 103.62(8) . 10_567 ?
K2 O9 K2 105.78(8) 5 10_567 ?
S1 O5 K1 88.13(9) . 7_556 ?
S1 O5 K1 88.13(9) . 13_456 ?
K1 O5 K1 90.81(7) 13_456 7_556 ?
S1 O4 K1 134.51(12) . . ?
S1 O4 K1 109.99(10) . 13_456 ?
K1 O4 K1 111.10(7) . 13_456 ?
S2 O6 K2 133.59(12) . . ?
S2 O7 K1 120.99(7) . 2 ?
S2 O7 K1 120.99(7) . 16_556 ?
K1 O7 K1 98.97(8) 2 16_556 ?
C1 O1 H1 109.0 . . ?
C1 O1 K1 127.92(9) . . ?
C1 O1 K1 127.91(9) . 11 ?
K1 O1 H1 98.1 . . ?
K1 O1 H1 98.1 11 . ?
K1 O1 K1 89.14(7) . 11 ?
C3 O2 K2 123.62(9) . . ?
C3 O2 K2 123.62(9) . 14_557 ?
C3 O2 H2 104.8 . . ?
K2 O2 K2 98.96(7) 14_557 . ?
K2 O2 H2 100.8 14_557 . ?
K2 O2 H2 100.8 . . ?
C5 O3 H3 108.7 . . ?
C5 O3 K1 123.37(8) . 14_557 ?
C5 O3 K1 123.37(8) . 4_456 ?
K1 O3 H3 99.0 4_456 . ?
K1 O3 H3 99.0 14_557 . ?
K1 O3 K1 98.56(7) 14_557 4_456 ?
C6 S3 K2 126.40(7) . 5 ?
C6 S3 K2 126.40(7) . 10_567 ?
O8 S3 C6 108.02(9) 11 . ?
O8 S3 C6 108.02(9) . . ?
O8 S3 O8 114.24(17) . 11 ?
O8 S3 O9 110.55(9) . . ?
O8 S3 O9 110.55(9) 11 . ?
O8 S3 K2 124.93(8) 11 5 ?
O8 S3 K2 59.41(8) 11 10_567 ?
O8 S3 K2 59.41(8) . 5 ?
O8 S3 K2 124.93(8) . 10_567 ?
O9 S3 C6 104.97(14) . . ?
O9 S3 K2 51.69(5) . 5 ?
O9 S3 K2 51.69(5) . 10_567 ?
K2 S3 K2 80.16(2) 5 10_567 ?
C2 S1 K1 136.70(3) . 13_456 ?
C2 S1 K1 136.70(3) . 7_556 ?
O5 S1 C2 105.76(15) . . ?
O5 S1 K1 67.17(7) . 7_556 ?
O5 S1 K1 67.17(7) . 13_456 ?
O4 S1 C2 107.46(10) 11 . ?
O4 S1 C2 107.46(10) . . ?
O4 S1 O5 111.17(10) . . ?
O4 S1 O5 111.17(9) 11 . ?
O4 S1 O4 113.39(18) . 11 ?
O4 S1 K1 114.92(9) . 7_556 ?
O4 S1 K1 47.46(8) . 13_456 ?
O4 S1 K1 47.45(8) 11 7_556 ?
O4 S1 K1 114.92(9) 11 13_456 ?
K1 S1 K1 82.09(3) 13_456 7_556 ?
C4 S2 K1 119.25(8) . 2 ?
C4 S2 K1 119.25(8) . 16_556 ?
O6 S2 C4 107.64(10) 11 . ?
O6 S2 C4 107.65(10) . . ?
O6 S2 O6 113.01(19) . 11 ?
O6 S2 O7 111.33(10) 11 . ?
O6 S2 O7 111.33(10) . . ?
O6 S2 K1 71.91(9) 11 2 ?
O6 S2 K1 128.97(8) 11 16_556 ?
O6 S2 K1 128.97(8) . 2 ?
O6 S2 K1 71.91(9) . 16_556 ?
O7 S2 C4 105.45(14) . . ?
O7 S2 K1 39.43(4) . 16_556 ?
O7 S2 K1 39.43(4) . 2 ?
K1 S2 K1 68.56(2) 2 16_556 ?
O8 K2 O8 84.58(8) 8_446 5_445 ?
O8 K2 S3 81.87(4) 8_446 5_445 ?
O8 K2 S3 81.87(4) 5_445 10_557 ?
O8 K2 S3 24.76(4) 8_446 10_557 ?
O8 K2 S3 24.76(4) 5_445 5_445 ?
O8 K2 K2 109.61(4) 8_446 14_457 ?
O8 K2 K2 70.39(4) 8_446 14_557 ?
O8 K2 K2 109.61(4) 5_445 14_557 ?
O8 K2 K2 70.39(4) 5_445 14_457 ?
O9 K2 O8 76.77(6) 10_557 5_445 ?
O9 K2 O8 76.77(6) 5_445 8_446 ?
O9 K2 O8 49.27(6) 5_445 5_445 ?
O9 K2 O8 49.27(6) 10_557 8_446 ?
O9 K2 O9 106.88(8) 5_445 10_557 ?
O9 K2 O2 162.61(7) 5_445 . ?
O9 K2 O2 77.34(5) 10_557 . ?
O9 K2 O2 77.34(5) 5_445 14_457 ?
O9 K2 O2 162.61(7) 10_557 14_457 ?
O9 K2 S3 24.69(5) 5_445 5_445 ?
O9 K2 S3 93.64(4) 10_557 5_445 ?
O9 K2 S3 93.64(4) 5_445 10_557 ?
O9 K2 S3 24.69(5) 10_557 10_557 ?
O9 K2 K2 142.89(4) 10_557 14_457 ?
O9 K2 K2 37.11(4) 5_445 14_457 ?
O9 K2 K2 37.11(4) 10_557 14_557 ?
O9 K2 K2 142.89(4) 5_445 14_557 ?
O6 K2 O8 92.94(5) 4_456 8_446 ?
O6 K2 O8 92.94(5) . 5_445 ?
O6 K2 O8 134.73(6) 4_456 5_445 ?
O6 K2 O8 134.73(6) . 8_446 ?
O6 K2 O9 132.55(6) 4_456 10_557 ?
O6 K2 O9 86.09(7) 4_456 5_445 ?
O6 K2 O9 132.55(6) . 5_445 ?
O6 K2 O9 86.08(7) . 10_557 ?
O6 K2 O6 118.63(9) 4_456 . ?
O6 K2 O2 63.80(6) 4_456 14_457 ?
O6 K2 O2 79.15(7) 4_456 . ?
O6 K2 O2 63.80(6) . . ?
O6 K2 O2 79.15(7) . 14_457 ?
O6 K2 S3 112.36(4) 4_456 10_557 ?
O6 K2 S3 112.36(4) . 5_445 ?
O6 K2 S3 110.09(5) . 10_557 ?
O6 K2 S3 110.09(5) 4_456 5_445 ?
O6 K2 K2 68.05(5) . 14_557 ?
O6 K2 K2 111.95(5) . 14_457 ?
O6 K2 K2 111.95(5) 4_456 14_557 ?
O6 K2 K2 68.05(5) 4_456 14_457 ?
O2 K2 O8 146.12(5) 14_457 8_446 ?
O2 K2 O8 146.12(5) . 5_445 ?
O2 K2 O8 94.74(6) 14_457 5_445 ?
O2 K2 O8 94.74(6) . 8_446 ?
O2 K2 O2 103.80(8) 14_457 . ?
O2 K2 S3 170.23(4) . 5_445 ?
O2 K2 S3 170.23(4) 14_457 10_557 ?
O2 K2 S3 83.67(4) 14_457 5_445 ?
O2 K2 S3 83.67(4) . 10_557 ?
O2 K2 K2 40.52(4) 14_457 14_457 ?
O2 K2 K2 40.52(4) . 14_557 ?
O2 K2 K2 139.48(4) . 14_457 ?
O2 K2 K2 139.48(4) 14_457 14_557 ?
S3 K2 S3 89.64(3) 5_445 10_557 ?
S3 K2 K2 130.082(11) 10_557 14_457 ?
S3 K2 K2 49.918(11) 10_557 14_557 ?
S3 K2 K2 130.082(11) 5_445 14_557 ?
S3 K2 K2 49.918(11) 5_445 14_457 ?
K2 K2 K2 180.0 14_557 14_457 ?
O8 K1 O5 105.58(6) 14_457 13_456 ?
O8 K1 O4 127.98(7) 14_457 13_456 ?
O8 K1 O7 152.53(6) 14_457 2_554 ?
O8 K1 O1 75.57(6) 14_457 . ?
O8 K1 O3 61.86(6) 14_457 14_457 ?
O8 K1 S1 114.86(5) 14_457 13_456 ?
O8 K1 S2 152.12(5) 14_457 2_554 ?
O8 K1 K1 113.98(5) 14_457 11 ?
O8 K1 O1W 83.30(8) 14_457 . ?
O8 K1 O2W 75.15(12) 14_457 . ?
O5 K1 S1 24.70(5) 13_456 13_456 ?
O5 K1 S2 79.68(4) 13_456 2_554 ?
O5 K1 K1 135.40(3) 13_456 11 ?
O4 K1 O8 109.92(6) . 14_457 ?
O4 K1 O5 46.23(6) 13_456 13_456 ?
O4 K1 O5 114.83(6) . 13_456 ?
O4 K1 O4 68.90(7) . 13_456 ?
O4 K1 O7 74.77(7) . 2_554 ?
O4 K1 O7 79.35(6) 13_456 2_554 ?
O4 K1 O1 61.50(6) . . ?
O4 K1 O1 130.23(6) 13_456 . ?
O4 K1 O3 73.79(6) . 14_457 ?
O4 K1 O3 68.81(6) 13_456 14_457 ?
O4 K1 S1 22.56(4) 13_456 13_456 ?
O4 K1 S1 90.22(5) . 13_456 ?
O4 K1 S2 91.52(5) . 2_554 ?
O4 K1 S2 75.66(5) 13_456 2_554 ?
O4 K1 K1 113.73(5) 13_456 11 ?
O4 K1 K1 70.36(5) . 11 ?
O4 K1 O1W 147.55(9) 13_456 . ?
O4 K1 O1W 112.16(8) . . ?
O4 K1 O2W 173.7(3) . . ?
O4 K1 O2W 111.22(17) 13_456 . ?
O7 K1 O5 95.97(5) 2_554 13_456 ?
O7 K1 O1 84.05(5) 2_554 . ?
O7 K1 O3 141.40(6) 2_554 14_457 ?
O7 K1 S1 91.77(4) 2_554 13_456 ?
O7 K1 S2 19.58(4) 2_554 2_554 ?
O7 K1 K1 40.51(4) 2_554 11 ?
O7 K1 O1W 70.30(8) 2_554 . ?
O7 K1 O2W 99.0(2) 2_554 . ?
O1 K1 O5 176.21(6) . 13_456 ?
O1 K1 O3 99.91(5) . 14_457 ?
O1 K1 S1 151.55(5) . 13_456 ?
O1 K1 S2 101.02(4) . 2_554 ?
O1 K1 K1 45.43(3) . 11 ?
O1 K1 O1W 58.66(9) . . ?
O1 K1 O2W 117.6(2) . . ?
O3 K1 O5 77.70(5) 14_457 13_456 ?
O3 K1 S1 66.64(4) 14_457 13_456 ?
O3 K1 S2 144.39(5) 14_457 2_554 ?
O3 K1 K1 139.28(3) 14_457 11 ?
S1 K1 S2 81.513(18) 13_456 2_554 ?
S1 K1 K1 131.044(13) 13_456 11 ?
S2 K1 K1 55.720(12) 2_554 11 ?
O1W K1 O5 124.91(9) . 13_456 ?
O1W K1 O3 143.62(9) . 14_457 ?
O1W K1 S1 145.14(9) . 13_456 ?
O1W K1 S2 71.90(8) . 2_554 ?
O1W K1 K1 45.53(6) . 11 ?
O1W K1 O2W 64.2(3) . . ?
O2W K1 O5 66.1(2) . 13_456 ?
O2W K1 O3 112.3(3) . 14_457 ?
O2W K1 S1 90.8(2) . 13_456 ?
O2W K1 S2 82.55(19) . 2_554 ?
O2W K1 K1 104.4(3) . 11 ?
K1 O1W K1 88.94(11) . 11 ?
K1 O2W K1 151.1(6) . 3_566 ?

loop_
_geom_bond_atom_site_label_1
_geom_bond_atom_site_label_2
_geom_bond_distance
_geom_bond_site_symmetry_2
_geom_bond_publ_flag
C6 C1 1.399(5) . ?
C6 C5 1.402(4) . ?
C6 S3 1.776(3) . ?
C1 C2 1.409(4) . ?
C1 O1 1.343(4) . ?
C2 C3 1.390(4) . ?
C2 S1 1.773(3) . ?
C3 C4 1.401(4) . ?
C3 O2 1.353(4) . ?
C4 C5 1.403(4) . ?
C4 S2 1.774(3) . ?
C5 O3 1.352(4) . ?
O8 S3 1.4421(19) . ?
O8 K2 2.964(2) 5 ?
O8 K1 2.6995(19) 14_557 ?
O9 S3 1.472(2) . ?
O9 K2 2.7659(14) 5 ?
O9 K2 2.7659(14) 10_567 ?
O5 S1 1.470(3) . ?
O5 K1 3.2416(19) 13_456 ?
O5 K1 3.2416(19) 7_556 ?
O4 S1 1.435(2) . ?
O4 K1 2.7559(19) 13_456 ?
O4 K1 2.690(2) . ?
O6 S2 1.440(2) . ?
O6 K2 2.689(2) . ?
O7 S2 1.460(2) . ?
O7 K1 2.7667(16) 16_556 ?
O7 K1 2.7667(16) 2 ?
O1 H1 0.7604 . ?
O1 K1 2.9972(18) . ?
O1 K1 2.9972(18) 11 ?
O2 K2 2.9017(15) 14_557 ?
O2 K2 2.9017(15) . ?
O2 H2 0.7466 . ?
O3 H3 0.8465 . ?
O3 K1 3.0455(16) 14_557 ?
O3 K1 3.0455(16) 4_456 ?
S3 K2 3.4259(8) 5 ?
S3 K2 3.4259(8) 10_567 ?
S1 K1 3.5152(9) 7_556 ?
S1 K1 3.5153(9) 13_456 ?
S2 K1 3.7344(9) 2 ?
S2 K1 3.7344(9) 16_556 ?
K2 K2 4.4117(2) 14_557 ?
K2 K2 4.4117(2) 14_457 ?
K1 K1 4.2067(13) 11 ?
K1 O1W 3.002(3) . ?
K1 O2W 3.004(4) . ?

loop_
_geom_torsion_atom_site_label_1
_geom_torsion_atom_site_label_2
_geom_torsion_atom_site_label_3
_geom_torsion_atom_site_label_4
_geom_torsion
_geom_torsion_site_symmetry_1
_geom_torsion_site_symmetry_2
_geom_torsion_site_symmetry_3
_geom_torsion_site_symmetry_4
_geom_torsion_publ_flag
C6 C1 C2 C3 0.000(1) . . . . ?
C6 C1 C2 S1 180.000(1) . . . . ?
C6 C1 O1 K1 117.18(15) . . . 11 ?
C6 C1 O1 K1 -117.18(15) . . . . ?
C6 C5 O3 K1 65.16(13) . . . 4_456 ?
C6 C5 O3 K1 -65.16(13) . . . 14_557 ?
C1 C6 C5 C4 0.000(1) . . . . ?
C1 C6 C5 O3 180.000(1) . . . . ?
C1 C6 S3 O8 117.98(10) . . . 11 ?
C1 C6 S3 O8 -117.98(10) . . . . ?
C1 C6 S3 O9 0.000(1) . . . . ?
C1 C6 S3 K2 53.12(7) . . . 10_567 ?
C1 C6 S3 K2 -53.12(7) . . . 5 ?
C1 C2 C3 C4 0.000(1) . . . . ?
C1 C2 C3 O2 180.000(1) . . . . ?
C1 C2 S1 O5 180.000(1) . . . . ?
C1 C2 S1 O4 61.18(10) . . . 11 ?
C1 C2 S1 O4 -61.17(10) . . . . ?
C1 C2 S1 K1 -106.76(11) . . . 13_456 ?
C1 C2 S1 K1 106.76(11) . . . 7_556 ?
C2 C1 O1 K1 62.82(15) . . . . ?
C2 C1 O1 K1 -62.82(15) . . . 11 ?
C2 C3 C4 C5 0.000(1) . . . . ?
C2 C3 C4 S2 180.000(1) . . . . ?
C2 C3 O2 K2 -114.10(14) . . . . ?
C2 C3 O2 K2 114.10(14) . . . 14_557 ?
C3 C2 S1 O5 0.000(1) . . . . ?
C3 C2 S1 O4 118.83(10) . . . . ?
C3 C2 S1 O4 -118.82(10) . . . 11 ?
C3 C2 S1 K1 73.24(11) . . . 13_456 ?
C3 C2 S1 K1 -73.24(11) . . . 7_556 ?
C3 C4 C5 C6 0.000(1) . . . . ?
C3 C4 C5 O3 180.000(1) . . . . ?
C3 C4 S2 O6 61.06(11) . . . 11 ?
C3 C4 S2 O6 -61.06(10) . . . . ?
C3 C4 S2 O7 180.000(1) . . . . ?
C3 C4 S2 K1 -139.79(4) . . . 16_556 ?
C3 C4 S2 K1 139.79(4) . . . 2 ?
C4 C3 O2 K2 65.90(14) . . . . ?
C4 C3 O2 K2 -65.90(14) . . . 14_557 ?
C4 C5 O3 K1 114.84(13) . . . 14_557 ?
C4 C5 O3 K1 -114.84(13) . . . 4_456 ?
C5 C6 C1 C2 0.000(1) . . . . ?
C5 C6 C1 O1 180.000(1) . . . . ?
C5 C6 S3 O8 -62.02(10) . . . 11 ?
C5 C6 S3 O8 62.02(10) . . . . ?
C5 C6 S3 O9 180.000(1) . . . . ?
C5 C6 S3 K2 -126.88(7) . . . 10_567 ?
C5 C6 S3 K2 126.88(7) . . . 5 ?
C5 C4 S2 O6 118.94(10) . . . . ?
C5 C4 S2 O6 -118.94(11) . . . 11 ?
C5 C4 S2 O7 0.000(1) . . . . ?
C5 C4 S2 K1 -40.21(4) . . . 2 ?
C5 C4 S2 K1 40.21(4) . . . 16_556 ?
O1 C1 C2 C3 180.000(1) . . . . ?
O1 C1 C2 S1 0.000(1) . . . . ?
O2 C3 C4 C5 180.000(1) . . . . ?
O2 C3 C4 S2 0.000(1) . . . . ?
S3 C6 C1 C2 180.000(1) . . . . ?
S3 C6 C1 O1 0.000(1) . . . . ?
S3 C6 C5 C4 180.000(1) . . . . ?
S3 C6 C5 O3 0.000(1) . . . . ?
S1 C2 C3 C4 180.000(1) . . . . ?
S1 C2 C3 O2 0.000(1) . . . . ?
S2 C4 C5 C6 180.000(1) . . . . ?
S2 C4 C5 O3 0.000(1) . . . . ?
K2 O8 S3 C6 122.18(11) 5 . . . ?
K2 O8 S3 O8 -117.60(11) 5 . . 11 ?
K2 O8 S3 O9 7.84(12) 5 . . . ?
K2 O8 S3 K2 -49.09(10) 5 . . 10_567 ?
K2 O9 S3 C6 124.86(6) 10_567 . . . ?
K2 O9 S3 C6 -124.86(6) 5 . . . ?
K2 O9 S3 O8 118.89(9) 5 . . 11 ?
K2 O9 S3 O8 8.61(13) 10_567 . . 11 ?
K2 O9 S3 O8 -118.89(9) 10_567 . . . ?
K2 O9 S3 O8 -8.61(13) 5 . . . ?
K2 O9 S3 K2 -110.28(12) 10_567 . . 5 ?
K2 O9 S3 K2 110.28(12) 5 . . 10_567 ?
K2 O6 S2 C4 58.9(2) . . . . ?
K2 O6 S2 O6 -59.8(2) . . . 11 ?
K2 O6 S2 O7 174.03(14) . . . . ?
K2 O6 S2 K1 -144.61(9) . . . 2 ?
K2 O6 S2 K1 174.74(17) . . . 16_556 ?
K1 O8 S3 C6 -60.90(19) 14_557 . . . ?
K1 O8 S3 O8 59.3(2) 14_557 . . 11 ?
K1 O8 S3 O9 -175.24(14) 14_557 . . . ?
K1 O8 S3 K2 176.92(19) 14_557 . . 5 ?
K1 O8 S3 K2 127.83(12) 14_557 . . 10_567 ?
K1 O5 S1 C2 134.56(3) 13_456 . . . ?
K1 O5 S1 C2 -134.56(3) 7_556 . . . ?
K1 O5 S1 O4 18.23(12) 13_456 . . . ?
K1 O5 S1 O4 109.10(10) 7_556 . . . ?
K1 O5 S1 O4 -18.23(12) 7_556 . . 11 ?
K1 O5 S1 O4 -109.10(10) 13_456 . . 11 ?
K1 O5 S1 K1 -90.87(6) 13_456 . . 7_556 ?
K1 O5 S1 K1 90.87(6) 7_556 . . 13_456 ?
K1 O4 S1 C2 68.20(19) . . . . ?
K1 O4 S1 C2 -138.33(11) 13_456 . . . ?
K1 O4 S1 O5 -176.51(15) . . . . ?
K1 O4 S1 O5 -23.04(16) 13_456 . . . ?
K1 O4 S1 O4 -50.4(2) . . . 11 ?
K1 O4 S1 O4 103.08(13) 13_456 . . 11 ?
K1 O4 S1 K1 50.77(12) 13_456 . . 7_556 ?
K1 O4 S1 K1 -153.5(2) . . . 13_456 ?
K1 O4 S1 K1 -102.70(14) . . . 7_556 ?
K1 O7 S2 C4 117.52(10) 16_556 . . . ?
K1 O7 S2 C4 -117.52(10) 2 . . . ?
K1 O7 S2 O6 -126.02(11) 16_556 . . 11 ?
K1 O7 S2 O6 -1.07(17) 2 . . 11 ?
K1 O7 S2 O6 126.02(11) 2 . . . ?
K1 O7 S2 O6 1.06(17) 16_556 . . . ?
K1 O7 S2 K1 -124.96(19) 16_556 . . 2 ?
K1 O7 S2 K1 124.96(19) 2 . . 16_556 ?
